data_7232115
loop_
_publ_author_name
'Skoulika, Stavroula'
'Siskos, Michael G.'
'Michaelides, Adonis'

_publ_section_title
;
 2D to 3D solvent mediated transformation of a photoreactive lanthanum
 MOF: a case of three parallel photo-cycloaddition reactions
;
_journal_issue 7
_journal_name_full CrystEngComm
_journal_page_first 1137
_journal_paper_doi 10.1039/C8CE01983E
_journal_volume 21
_journal_year 2019
_chemical_formula_sum 'C9 H13 La O9.5'
_chemical_formula_weight 412.10
_space_group_IT_number 2
_space_group_name_Hall '-P 1'
_space_group_name_H-M_alt 'P -1'
_symmetry_cell_setting triclinic
_symmetry_space_group_name_Hall '-P 1'
_symmetry_space_group_name_H-M 'P -1'
_atom_sites_solution_hydrogens geom
_atom_sites_solution_primary direct
_atom_sites_solution_secondary difmap
_audit_creation_method SHELXL-97
_audit_update_record
;
2018-11-07 deposited with the CCDC.
2019-01-09 downloaded from the CCDC.
;
_cell_angle_alpha 95.505(6)
_cell_angle_beta 106.522(6)
_cell_angle_gamma 113.650(7)
_cell_formula_units_Z 2
_cell_length_a 7.9686(6)
_cell_length_b 8.6786(6)
_cell_length_c 11.2515(8)
_cell_measurement_reflns_used 2440
_cell_measurement_temperature 277.3(1)
_cell_measurement_theta_max 27.4760
_cell_measurement_theta_min 3.2910
_cell_volume 663.50(10)
_computing_cell_refinement ?CrysAlisPro?
_computing_data_collection ?CrysAlisPro?
_computing_data_reduction ?CrysAlisPro?
_computing_structure_refinement 'SHELXL-97 (Sheldrick, 1997)'
_computing_structure_solution 'SHELXS-97 (Sheldrick, 1990)'
_diffrn_ambient_temperature 277.3(1)
_diffrn_detector_area_resol_mean 16.1544
_diffrn_measured_fraction_theta_full 0.999
_diffrn_measured_fraction_theta_max 0.623
_diffrn_measurement_device_type ?Xcalibur?
_diffrn_measurement_method ?CCD?
_diffrn_radiation_monochromator graphite
_diffrn_radiation_source 'fine-focus sealed tube'
_diffrn_radiation_type MoK\a
_diffrn_radiation_wavelength 0.71073
_diffrn_reflns_av_R_equivalents 0.0341
_diffrn_reflns_av_sigmaI/netI 0.0646
_diffrn_reflns_limit_h_max 10
_diffrn_reflns_limit_h_min -9
_diffrn_reflns_limit_k_max 8
_diffrn_reflns_limit_k_min -10
_diffrn_reflns_limit_l_max 13
_diffrn_reflns_limit_l_min -11
_diffrn_reflns_number 5253
_diffrn_reflns_theta_full 25.295
_diffrn_reflns_theta_max 28.26
_diffrn_reflns_theta_min 2.88
_diffrn_standards_decay_% none
_exptl_absorpt_coefficient_mu 3.262
_exptl_absorpt_correction_T_max 1.055
_exptl_absorpt_correction_T_min 0.946
_exptl_absorpt_correction_type empirical
_exptl_absorpt_process_details ?ABSPACK?
_exptl_crystal_colour colorless
_exptl_crystal_density_diffrn 2.063
_exptl_crystal_density_method 'not measured'
_exptl_crystal_description prismatic
_exptl_crystal_F_000 400
_exptl_crystal_size_max 0.12
_exptl_crystal_size_mid 0.10
_exptl_crystal_size_min 0.10
_refine_diff_density_max 0.592
_refine_diff_density_min -0.653
_refine_diff_density_rms 0.151
_refine_ls_extinction_method none
_refine_ls_goodness_of_fit_ref 1.010
_refine_ls_hydrogen_treatment mixed
_refine_ls_matrix_type fullcycle
_refine_ls_number_parameters 205
_refine_ls_number_reflns 2774
_refine_ls_number_restraints 12
_refine_ls_restrained_S_all 1.008
_refine_ls_R_factor_all 0.0420
_refine_ls_R_factor_gt 0.0329
_refine_ls_shift/su_max 0.001
_refine_ls_shift/su_mean 0.000
_refine_ls_structure_factor_coef Fsqd
_refine_ls_weighting_details 'calc w=1/[\s^2^(Fo^2^)+(0.0071P)^2^+0.0000P] where P=(Fo^2^+2Fc^2^)/3'
_refine_ls_weighting_scheme calc
_refine_ls_wR_factor_gt 0.0475
_refine_ls_wR_factor_ref 0.0506
_reflns_number_gt 2415
_reflns_number_total 2774
_reflns_threshold_expression >2sigma(I)
_cod_data_source_file c8ce01983e2.cif
_cod_data_source_block shelxl
_cod_depositor_comments
;
The following automatic conversions were performed:

'_symmetry_cell_setting' value 'Triclinic' changed to 'triclinic'
according to
/home/data/users/saulius/crontab/automatic-downloads/rss-feeds/RSC/lib/dictionaries/cif_core.dic
dictionary named 'cif_core.dic' version 2.4.2 from 2011-04-26.

Automatic conversion script
Id: cif_fix_values 4973 2017-02-22 13:04:09Z antanas 

 Adding full bibliography for 7232115.cif.
;
_cod_original_cell_volume 663.50(8)
_cod_original_sg_symbol_H-M P-1
_cod_original_formula_sum 'C9 H13 La O9.50'
_cod_database_code 7232115

loop_
_symmetry_equiv_pos_as_xyz
'x, y, z'
'-x, -y, -z'

loop_
_atom_site_label
_atom_site_type_symbol
_atom_site_fract_x
_atom_site_fract_y
_atom_site_fract_z
_atom_site_U_iso_or_equiv
_atom_site_adp_type
_atom_site_occupancy
_atom_site_symmetry_multiplicity
_atom_site_calc_flag
_atom_site_refinement_flags
La1 La 0.94958(4) 0.73859(3) 0.02908(2) 0.01448(7) Uani 1 1 d .
O1 O 0.8589(4) 0.4260(3) -0.1157(2) 0.0225(7) Uani 1 1 d .
O2 O 0.6602(4) 0.5431(3) -0.1801(2) 0.0250(7) Uani 1 1 d .
O3 O 0.0609(4) 0.0659(3) -0.8674(2) 0.0201(7) Uani 1 1 d .
O4 O 0.2824(4) -0.0259(3) -0.7951(2) 0.0249(7) Uani 1 1 d .
O5 O 0.7423(4) 0.4999(3) 0.1228(2) 0.0229(7) Uani 1 1 d .
O6 O 0.9366(5) 0.7486(4) 0.2654(3) 0.0335(8) Uani 1 1 d .
O1W O 0.6424(5) 0.7763(4) 0.0056(3) 0.0319(8) Uani 1 1 d D
O2W O 1.1992(5) 0.7833(4) -0.0749(3) 0.0393(9) Uani 1 1 d D
O3W O 0.6465(7) 0.9916(6) 0.2143(4) 0.0660(12) Uani 1 1 d D
O4W O 0.9121(14) 1.0139(13) 0.4354(8) 0.069(2) Uani 0.50 1 d PD
C1 C 0.7189(6) 0.4339(5) -0.2016(4) 0.0188(9) Uani 1 1 d .
C2 C 0.6366(6) 0.3140(5) -0.3286(4) 0.0209(10) Uani 1 1 d .
H2 H 0.6841 0.2339 -0.3400 0.025 Uiso 1 1 calc R
C3 C 0.4970(6) 0.3154(5) -0.4279(4) 0.0223(10) Uani 1 1 d .
H3 H 0.4447 0.3915 -0.4161 0.027 Uiso 1 1 calc R
C4 C 0.4249(6) 0.2026(5) -0.5528(4) 0.0234(10) Uani 1 1 d .
H4 H 0.4795 0.1278 -0.5633 0.028 Uiso 1 1 calc R
C5 C 0.2857(6) 0.1987(5) -0.6537(4) 0.0208(10) Uani 1 1 d .
H5 H 0.2335 0.2760 -0.6457 0.025 Uiso 1 1 calc R
C6 C 0.2111(6) 0.0758(5) -0.7782(4) 0.0195(10) Uani 1 1 d .
C7 C 0.8378(6) 0.5876(6) 0.2393(4) 0.0228(10) Uani 1 1 d .
C8 C 0.8429(7) 0.4878(6) 0.3393(4) 0.0295(11) Uani 1 1 d .
H8 H 0.7405 0.3779 0.3225 0.035 Uiso 1 1 calc R
C9 C 0.9891(7) 0.5498(6) 0.4527(4) 0.0324(12) Uani 1 1 d .
H9 H 1.0830 0.6644 0.4720 0.039 Uiso 1 1 calc R
H2WA H 1.261(7) 0.856(5) -0.110(5) 0.080 Uiso 1 1 d D
H2WB H 1.219(8) 0.698(5) -0.098(5) 0.080 Uiso 1 1 d D
H3WA H 0.734(6) 1.012(8) 0.286(3) 0.080 Uiso 1 1 d D
H1WA H 0.546(5) 0.680(4) -0.030(5) 0.080 Uiso 1 1 d D
H1WB H 0.622(8) 0.820(6) 0.065(4) 0.080 Uiso 1 1 d D
H4WA H 0.991(17) 1.059(14) 0.510(5) 0.080 Uiso 0.50 1 d PD
H4WB H 0.918(18) 0.922(9) 0.413(9) 0.080 Uiso 0.50 1 d PD
H3WB H 0.548(5) 0.983(7) 0.233(5) 0.080 Uiso 1 1 d D

loop_
_atom_site_aniso_label
_atom_site_aniso_U_11
_atom_site_aniso_U_22
_atom_site_aniso_U_33
_atom_site_aniso_U_23
_atom_site_aniso_U_13
_atom_site_aniso_U_12
La1 0.01686(13) 0.01345(13) 0.01048(13) 0.00165(9) 0.00108(10) 0.00711(10)
O1 0.0263(18) 0.0236(17) 0.0154(15) 0.0025(12) -0.0015(13) 0.0156(14)
O2 0.0278(18) 0.0233(17) 0.0193(17) -0.0026(13) -0.0019(14) 0.0157(15)
O3 0.0230(17) 0.0168(15) 0.0126(15) 0.0022(12) -0.0012(13) 0.0067(13)
O4 0.0270(18) 0.0233(17) 0.0237(17) 0.0001(13) 0.0020(14) 0.0166(15)
O5 0.0258(18) 0.0266(17) 0.0150(16) 0.0050(13) 0.0057(14) 0.0117(15)
O6 0.043(2) 0.0234(18) 0.0229(18) 0.0075(14) 0.0072(16) 0.0073(16)
O1W 0.0258(19) 0.029(2) 0.039(2) 0.0015(16) 0.0091(17) 0.0134(16)
O2W 0.059(3) 0.035(2) 0.056(2) 0.0243(18) 0.045(2) 0.032(2)
O3W 0.072(4) 0.068(3) 0.093(3) 0.041(3) 0.062(3) 0.038(3)
O4W 0.059(6) 0.077(7) 0.069(6) 0.020(5) 0.023(5) 0.028(6)
C1 0.020(2) 0.017(2) 0.015(2) 0.0043(17) 0.0026(19) 0.0051(19)
C2 0.025(3) 0.016(2) 0.015(2) -0.0006(17) 0.0019(19) 0.008(2)
C3 0.025(3) 0.020(2) 0.019(2) 0.0002(18) 0.004(2) 0.011(2)
C4 0.028(3) 0.018(2) 0.017(2) 0.0033(18) 0.002(2) 0.008(2)
C5 0.027(3) 0.017(2) 0.013(2) 0.0004(17) 0.0006(19) 0.010(2)
C6 0.025(3) 0.014(2) 0.012(2) 0.0034(17) 0.0023(19) 0.0040(19)
C7 0.026(3) 0.027(3) 0.020(3) 0.009(2) 0.009(2) 0.015(2)
C8 0.035(3) 0.028(3) 0.025(3) 0.014(2) 0.014(2) 0.010(2)
C9 0.045(3) 0.033(3) 0.024(3) 0.013(2) 0.015(2) 0.018(2)

loop_
_atom_type_symbol
_atom_type_description
_atom_type_scat_dispersion_real
_atom_type_scat_dispersion_imag
_atom_type_scat_source
C C 0.0033 0.0016 'International Tables Vol C Tables 4.2.6.8 and 6.1.1.4'
H H 0.0000 0.0000 'International Tables Vol C Tables 4.2.6.8 and 6.1.1.4'
O O 0.0106 0.0060 'International Tables Vol C Tables 4.2.6.8 and 6.1.1.4'
La La -0.2871 2.4523 'International Tables Vol C Tables 4.2.6.8 and 6.1.1.4'

loop_
_geom_angle_atom_site_label_1
_geom_angle_atom_site_label_2
_geom_angle_atom_site_label_3
_geom_angle
_geom_angle_site_symmetry_1
_geom_angle_site_symmetry_3
O2W La1 O1W 140.83(12) . .
O2W La1 O1 71.68(10) . 2_765
O1W La1 O1 145.51(11) . 2_765
O2W La1 O2 92.81(11) . .
O1W La1 O2 67.12(9) . .
O1 La1 O2 109.19(9) 2_765 .
O2W La1 O5 137.74(10) . .
O1W La1 O5 74.29(10) . .
O1 La1 O5 71.33(9) 2_765 .
O2 La1 O5 80.72(9) . .
O2W La1 O3 67.14(10) . 2_664
O1W La1 O3 74.77(10) . 2_664
O1 La1 O3 138.82(9) 2_765 2_664
O2 La1 O3 73.31(9) . 2_664
O5 La1 O3 145.42(9) . 2_664
O2W La1 O3 98.61(10) . 1_666
O1W La1 O3 72.33(9) . 1_666
O1 La1 O3 122.95(8) 2_765 1_666
O2 La1 O3 127.64(8) . 1_666
O5 La1 O3 118.44(8) . 1_666
O3 La1 O3 65.03(9) 2_664 1_666
O2W La1 O4 75.76(11) . 1_666
O1W La1 O4 117.62(9) . 1_666
O1 La1 O4 74.44(8) 2_765 1_666
O2 La1 O4 166.48(9) . 1_666
O5 La1 O4 112.58(9) . 1_666
O3 La1 O4 95.27(9) 2_664 1_666
O3 La1 O4 49.21(8) 1_666 1_666
O2W La1 O6 137.60(11) . .
O1W La1 O6 77.81(10) . .
O1 La1 O6 77.95(9) 2_765 .
O2 La1 O6 125.31(10) . .
O5 La1 O6 49.28(9) . .
O3 La1 O6 135.72(8) 2_664 .
O3 La1 O6 73.88(8) 1_666 .
O4 La1 O6 67.95(9) 1_666 .
O2W La1 O1 71.83(10) . .
O1W La1 O1 110.82(9) . .
O1 La1 O1 60.99(10) 2_765 .
O2 La1 O1 48.76(8) . .
O5 La1 O1 72.82(8) . .
O3 La1 O1 104.63(8) 2_664 .
O3 La1 O1 168.52(8) 1_666 .
O4 La1 O1 130.92(8) 1_666 .
O6 La1 O1 117.43(9) . .
O2W La1 C6 91.55(12) . 1_666
O1W La1 C6 93.34(11) . 1_666
O1 La1 C6 97.40(10) 2_765 1_666
O2 La1 C6 153.07(10) . 1_666
O5 La1 C6 112.80(10) . 1_666
O3 La1 C6 84.03(10) 2_664 1_666
O3 La1 C6 25.56(9) 1_666 1_666
O4 La1 C6 24.77(9) 1_666 1_666
O6 La1 C6 63.52(10) . 1_666
O1 La1 C6 155.66(10) . 1_666
O2W La1 C7 139.90(12) . .
O1W La1 C7 79.16(12) . .
O1 La1 C7 68.66(10) 2_765 .
O2 La1 C7 105.40(11) . .
O5 La1 C7 25.37(10) . .
O3 La1 C7 152.13(10) 2_664 .
O3 La1 C7 97.81(10) 1_666 .
O4 La1 C7 88.09(11) 1_666 .
O6 La1 C7 24.69(9) . .
O1 La1 C7 93.64(10) . .
C6 La1 C7 87.84(11) 1_666 .
C1 O1 La1 150.2(3) . 2_765
C1 O1 La1 90.7(2) . .
La1 O1 La1 119.01(10) 2_765 .
C1 O2 La1 97.9(2) . .
C6 O3 La1 128.5(3) . 2_664
C6 O3 La1 92.5(2) . 1_444
La1 O3 La1 114.97(9) 2_664 1_444
C6 O4 La1 93.0(2) . 1_444
C7 O5 La1 94.4(2) . .
C7 O6 La1 91.6(2) . .
La1 O1W H1WA 107(4) . .
La1 O1W H1WB 125(4) . .
H1WA O1W H1WB 107(5) . .
La1 O2W H2WA 138(4) . .
La1 O2W H2WB 119(4) . .
H2WA O2W H2WB 101(4) . .
H3WA O3W H3WB 104(5) . .
O4W O4W H4WA 37(8) 2_776 .
O4W O4W H4WB 70(7) 2_776 .
H4WA O4W H4WB 106(8) . .
O2 C1 O1 121.1(4) . .
O2 C1 C2 121.4(4) . .
O1 C1 C2 117.4(4) . .
O2 C1 La1 58.1(2) . .
O1 C1 La1 64.2(2) . .
C2 C1 La1 166.0(3) . .
C3 C2 C1 123.1(4) . .
C3 C2 H2 118.4 . .
C1 C2 H2 118.4 . .
C2 C3 C4 122.3(4) . .
C2 C3 H3 118.9 . .
C4 C3 H3 118.9 . .
C5 C4 C3 124.3(4) . .
C5 C4 H4 117.9 . .
C3 C4 H4 117.9 . .
C4 C5 C6 122.2(4) . .
C4 C5 H5 118.9 . .
C6 C5 H5 118.9 . .
O4 C6 O3 119.9(4) . .
O4 C6 C5 121.2(4) . .
O3 C6 C5 118.7(4) . .
O4 C6 La1 62.3(2) . 1_444
O3 C6 La1 62.0(2) . 1_444
C5 C6 La1 154.8(3) . 1_444
O6 C7 O5 120.9(4) . .
O6 C7 C8 121.8(4) . .
O5 C7 C8 117.0(4) . .
O6 C7 La1 63.7(2) . .
O5 C7 La1 60.2(2) . .
C8 C7 La1 156.1(3) . .
C9 C8 C7 122.6(4) . .
C9 C8 H8 118.7 . .
C7 C8 H8 118.7 . .
C8 C9 C9 124.4(6) . 2_766
C8 C9 H9 117.8 . .
C9 C9 H9 117.8 2_766 .

loop_
_geom_bond_atom_site_label_1
_geom_bond_atom_site_label_2
_geom_bond_distance
_geom_bond_site_symmetry_2
La1 O2W 2.503(3) .
La1 O1W 2.542(3) .
La1 O1 2.547(3) 2_765
La1 O2 2.596(3) .
La1 O5 2.607(3) .
La1 O3 2.610(3) 2_664
La1 O3 2.640(3) 1_666
La1 O4 2.649(3) 1_666
La1 O6 2.685(3) .
La1 O1 2.728(3) .
La1 C6 2.988(4) 1_666
La1 C7 2.994(4) .
O1 C1 1.282(4) .
O1 La1 2.547(3) 2_765
O2 C1 1.246(4) .
O3 C6 1.290(4) .
O3 La1 2.610(3) 2_664
O3 La1 2.640(3) 1_444
O4 C6 1.253(4) .
O4 La1 2.649(3) 1_444
O5 C7 1.286(5) .
O6 C7 1.251(5) .
O1W H1WA 0.84(2) .
O1W H1WB 0.822(19) .
O2W H2WA 0.84(2) .
O2W H2WB 0.848(19) .
O3W H3WA 0.85(2) .
O3W H3WB 0.84(2) .
O4W O4W 1.821(19) 2_776
O4W H4WA 0.83(5) .
O4W H4WB 0.83(3) .
C1 C2 1.480(5) .
C2 C3 1.338(5) .
C2 H2 0.9300 .
C3 C4 1.446(5) .
C3 H3 0.9300 .
C4 C5 1.329(5) .
C4 H4 0.9300 .
C5 C6 1.478(5) .
C5 H5 0.9300 .
C6 La1 2.988(4) 1_444
C7 C8 1.485(6) .
C8 C9 1.339(6) .
C8 H8 0.9300 .
C9 C9 1.450(8) 2_766
C9 H9 0.9300 .

loop_
_geom_torsion_atom_site_label_1
_geom_torsion_atom_site_label_2
_geom_torsion_atom_site_label_3
_geom_torsion_atom_site_label_4
_geom_torsion
_geom_torsion_site_symmetry_1
_geom_torsion_site_symmetry_4
O2W La1 O1 C1 -104.0(3) . .
O1W La1 O1 C1 34.4(3) . .
O1 La1 O1 C1 177.3(3) 2_765 .
O2 La1 O1 C1 6.9(2) . .
O5 La1 O1 C1 99.6(2) . .
O3 La1 O1 C1 -44.5(2) 2_664 .
O3 La1 O1 C1 -69.5(5) 1_666 .
O4 La1 O1 C1 -155.1(2) 1_666 .
O6 La1 O1 C1 121.2(2) . .
C6 La1 O1 C1 -153.0(3) 1_666 .
C7 La1 O1 C1 114.2(2) . .
O2W La1 O1 La1 78.68(14) . 2_765
O1W La1 O1 La1 -142.89(13) . 2_765
O1 La1 O1 La1 0.001(2) 2_765 2_765
O2 La1 O1 La1 -170.44(19) . 2_765
O5 La1 O1 La1 -77.77(12) . 2_765
O3 La1 O1 La1 138.14(12) 2_664 2_765
O3 La1 O1 La1 113.2(4) 1_666 2_765
O4 La1 O1 La1 27.53(18) 1_666 2_765
O6 La1 O1 La1 -56.17(15) . 2_765
C6 La1 O1 La1 29.7(3) 1_666 2_765
C7 La1 O1 La1 -63.10(14) . 2_765
O2W La1 O2 C1 55.6(3) . .
O1W La1 O2 C1 -159.2(3) . .
O1 La1 O2 C1 -16.0(3) 2_765 .
O5 La1 O2 C1 -82.4(3) . .
O3 La1 O2 C1 120.7(3) 2_664 .
O3 La1 O2 C1 158.7(2) 1_666 .
O4 La1 O2 C1 87.4(4) 1_666 .
O6 La1 O2 C1 -104.6(3) . .
O1 La1 O2 C1 -7.2(2) . .
C6 La1 O2 C1 154.6(3) 1_666 .
C7 La1 O2 C1 -88.3(3) . .
O2W La1 O5 C7 109.5(3) . .
O1W La1 O5 C7 -97.9(2) . .
O1 La1 O5 C7 79.4(2) 2_765 .
O2 La1 O5 C7 -166.6(2) . .
O3 La1 O5 C7 -125.2(2) 2_664 .
O3 La1 O5 C7 -38.6(3) 1_666 .
O4 La1 O5 C7 16.0(3) 1_666 .
O6 La1 O5 C7 -10.6(2) . .
O1 La1 O5 C7 143.8(2) . .
C6 La1 O5 C7 -10.9(3) 1_666 .
O2W La1 O6 C7 -109.5(3) . .
O1W La1 O6 C7 90.5(3) . .
O1 La1 O6 C7 -64.7(3) 2_765 .
O2 La1 O6 C7 40.4(3) . .
O5 La1 O6 C7 10.9(2) . .
O3 La1 O6 C7 143.2(2) 2_664 .
O3 La1 O6 C7 165.4(3) 1_666 .
O4 La1 O6 C7 -142.7(3) 1_666 .
O1 La1 O6 C7 -16.8(3) . .
C6 La1 O6 C7 -169.4(3) 1_666 .
La1 O2 C1 O1 13.5(4) . .
La1 O2 C1 C2 -163.6(3) . .
La1 O1 C1 O2 162.6(3) 2_765 .
La1 O1 C1 O2 -12.7(4) . .
La1 O1 C1 C2 -20.2(8) 2_765 .
La1 O1 C1 C2 164.5(3) . .
La1 O1 C1 La1 175.3(5) 2_765 .
O2W La1 C1 O2 -123.0(3) . .
O1W La1 C1 O2 19.1(3) . .
O1 La1 C1 O2 164.9(3) 2_765 .
O5 La1 C1 O2 93.1(3) . .
O3 La1 C1 O2 -55.6(3) 2_664 .
O3 La1 C1 O2 -34.1(4) 1_666 .
O4 La1 C1 O2 -150.1(2) 1_666 .
O6 La1 C1 O2 93.4(3) . .
O1 La1 C1 O2 167.2(4) . .
C6 La1 C1 O2 -87.0(7) 1_666 .
C7 La1 C1 O2 97.9(3) . .
O2W La1 C1 O1 69.8(2) . .
O1W La1 C1 O1 -148.1(2) . .
O1 La1 C1 O1 -2.3(3) 2_765 .
O2 La1 C1 O1 -167.2(4) . .
O5 La1 C1 O1 -74.1(2) . .
O3 La1 C1 O1 137.2(2) 2_664 .
O3 La1 C1 O1 158.7(2) 1_666 .
O4 La1 C1 O1 42.7(4) 1_666 .
O6 La1 C1 O1 -73.8(3) . .
C6 La1 C1 O1 105.8(6) 1_666 .
C7 La1 C1 O1 -69.3(2) . .
O2W La1 C1 C2 -30.5(12) . .
O1W La1 C1 C2 111.6(12) . .
O1 La1 C1 C2 -102.6(12) 2_765 .
O2 La1 C1 C2 92.5(12) . .
O5 La1 C1 C2 -174.4(12) . .
O3 La1 C1 C2 36.9(12) 2_664 .
O3 La1 C1 C2 58.4(13) 1_666 .
O4 La1 C1 C2 -57.6(13) 1_666 .
O6 La1 C1 C2 -174.0(12) . .
O1 La1 C1 C2 -100.3(13) . .
C6 La1 C1 C2 5.5(16) 1_666 .
C7 La1 C1 C2 -169.6(12) . .
O2 C1 C2 C3 0.6(7) . .
O1 C1 C2 C3 -176.6(4) . .
La1 C1 C2 C3 -83.3(13) . .
C1 C2 C3 C4 177.1(4) . .
C2 C3 C4 C5 179.5(4) . .
C3 C4 C5 C6 -177.4(4) . .
La1 O4 C6 O3 -23.8(4) 1_444 .
La1 O4 C6 C5 151.3(4) 1_444 .
La1 O3 C6 O4 -101.2(4) 2_664 .
La1 O3 C6 O4 23.9(4) 1_444 .
La1 O3 C6 C5 83.6(4) 2_664 .
La1 O3 C6 C5 -151.4(3) 1_444 .
La1 O3 C6 La1 -125.1(3) 2_664 1_444
C4 C5 C6 O4 -3.0(7) . .
C4 C5 C6 O3 172.2(4) . .
C4 C5 C6 La1 87.6(8) . 1_444
La1 O6 C7 O5 -19.8(4) . .
La1 O6 C7 C8 153.4(4) . .
La1 O5 C7 O6 20.4(4) . .
La1 O5 C7 C8 -153.0(3) . .
O2W La1 C7 O6 99.3(3) . .
O1W La1 C7 O6 -84.4(3) . .
O1 La1 C7 O6 108.3(3) 2_765 .
O2 La1 C7 O6 -146.8(2) . .
O5 La1 C7 O6 -160.5(4) . .
O3 La1 C7 O6 -63.4(4) 2_664 .
O3 La1 C7 O6 -14.1(3) 1_666 .
O4 La1 C7 O6 34.2(3) 1_666 .
O1 La1 C7 O6 165.1(3) . .
C6 La1 C7 O6 9.5(3) 1_666 .
O2W La1 C7 O5 -100.2(3) . .
O1W La1 C7 O5 76.1(2) . .
O1 La1 C7 O5 -91.3(2) 2_765 .
O2 La1 C7 O5 13.7(2) . .
O3 La1 C7 O5 97.0(3) 2_664 .
O3 La1 C7 O5 146.4(2) 1_666 .
O4 La1 C7 O5 -165.3(2) 1_666 .
O6 La1 C7 O5 160.5(4) . .
O1 La1 C7 O5 -34.4(2) . .
C6 La1 C7 O5 169.9(2) 1_666 .
O2W La1 C7 C8 -10.3(9) . .
O1W La1 C7 C8 166.1(8) . .
O1 La1 C7 C8 -1.3(8) 2_765 .
O2 La1 C7 C8 103.7(8) . .
O5 La1 C7 C8 90.0(8) . .
O3 La1 C7 C8 -173.0(7) 2_664 .
O3 La1 C7 C8 -123.7(8) 1_666 .
O4 La1 C7 C8 -75.3(8) 1_666 .
O6 La1 C7 C8 -109.6(9) . .
O1 La1 C7 C8 55.6(8) . .
C6 La1 C7 C8 -100.1(8) 1_666 .
O6 C7 C8 C9 -20.0(7) . .
O5 C7 C8 C9 153.4(4) . .
La1 C7 C8 C9 76.4(9) . .
C7 C8 C9 C9 -173.0(5) . 2_766
